data_7226226
loop_
_publ_author_name
'Rosa, F.'
'N\'egrier, P.'
'Espeau, P.'

_publ_section_title
;
 Racemic compound and conglomerate of anhydrous sibutramine hydrochloride:
 a rare case of relative stability
;
_journal_issue 36
_journal_name_full CrystEngComm
_journal_page_first 6903
_journal_paper_doi 10.1039/C6CE01123C
_journal_volume 18
_journal_year 2016
_chemical_formula_moiety 'C17 H27 Cl N, Cl'
_chemical_formula_sum 'C17 H27 Cl2 N'
_chemical_formula_weight 316.3
_chemical_name_systematic 'anhydrous sibutramine hydrochloride enantiomer'
_space_group_IT_number 4
_symmetry_cell_setting monoclinic
_symmetry_Int_Tables_number 4
_symmetry_space_group_name_Hall 'P 2yb'
_symmetry_space_group_name_H-M 'P 1 21 1'
_audit_creation_date 2016-02-11
_audit_creation_method 'Materials Studio'
_audit_update_record
;
2016-02-12 deposited with the CCDC.
2016-08-11 downloaded from the CCDC.
;
_cell_angle_alpha 90.0000
_cell_angle_beta 90.601(9)
_cell_angle_gamma 90.0000
_cell_formula_units_Z 2
_cell_length_a 12.0282(19)
_cell_length_b 9.0364(15)
_cell_length_c 8.1578(11)
_cell_measurement_temperature 295(1)
_cell_measurement_theta_max 35.0
_cell_measurement_theta_min 5.0
_cell_volume 886.6(2)
_diffrn_ambient_temperature 295(1)
_diffrn_measurement_device_type 'Inel CPS120'
_diffrn_radiation_monochromator 'curved quartz'
_diffrn_radiation_source 'fine-focus sealed tube'
_diffrn_radiation_type CuK\a~1~
_diffrn_radiation_wavelength 1.540562
_exptl_crystal_colour White
_exptl_crystal_density_diffrn 1.185
_exptl_crystal_description 'Powder Sample'
_exptl_crystal_recrystallization_method 'dehydration of the hydrated form'
_cod_data_source_file c6ce01123c2.cif
_cod_data_source_block SibutramineRietveld
_cod_depositor_comments 'Adding full bibliography for 7226226.cif.'
_cod_original_sg_symbol_H-M P21
_cod_database_code 7226226

loop_
_symmetry_equiv_pos_site_id
_symmetry_equiv_pos_as_xyz
1 x,y,z
2 -x,1/2+y,-z

loop_
_atom_site_label
_atom_site_type_symbol
_atom_site_fract_x
_atom_site_fract_y
_atom_site_fract_z
_atom_site_U_iso_or_equiv
_atom_site_adp_type
_atom_site_occupancy
Cl2 Cl 0.0808(5) 0.2862(5) 0.6180(8) 0.50000 Uiso 1.00
Cl1 Cl 0.3462(3) 0.4487(8) -0.1563(3) 0.50000 Uiso 1.00
N1 N 0.1543(3) 0.8462(8) 0.5128(4) 0.50000 Uiso 1.00
H1 H 0.0841(3) 0.8452(9) 0.4370(5) 0.50000 Uiso 1.00
C1 C 0.2091(4) 0.9776(8) 0.2437(4) 0.50000 Uiso 1.00
C2 C 0.0926(5) 1.0458(9) 0.1999(5) 0.50000 Uiso 1.00
H2A H 0.0486(4) 1.0843(10) 0.3089(6) 0.50000 Uiso 1.00
H2B H 0.0376(5) 0.9772(10) 0.1248(6) 0.50000 Uiso 1.00
C3 C 0.1442(7) 1.1742(9) 0.1022(4) 0.50000 Uiso 1.00
H3A H 0.1201(8) 1.2853(9) 0.1412(4) 0.50000 Uiso 1.00
H3B H 0.1374(8) 1.1611(9) -0.0316(4) 0.50000 Uiso 1.00
C4 C 0.2571(6) 1.1255(8) 0.1716(3) 0.50000 Uiso 1.00
H4A H 0.3185(7) 1.1154(8) 0.0754(3) 0.50000 Uiso 1.00
H4B H 0.2863(6) 1.2034(8) 0.2650(3) 0.50000 Uiso 1.00
C5 C 0.2395(3) 0.8427(8) 0.1437(3) 0.50000 Uiso 1.00
C6 C 0.3503(3) 0.8230(8) 0.0916(3) 0.50000 Uiso 1.00
H6 H 0.4109(4) 0.8972(8) 0.1214(4) 0.50000 Uiso 1.00
C7 C 0.3814(3) 0.7007(8) -0.0037(3) 0.50000 Uiso 1.00
H7 H 0.4605(3) 0.6906(8) -0.0445(4) 0.50000 Uiso 1.00
C8 C 0.3031(3) 0.5930(8) -0.0441(3) 0.50000 Uiso 1.00
C9 C 0.1933(3) 0.6057(8) 0.0092(4) 0.50000 Uiso 1.00
H9 H 0.1372(3) 0.5252(9) -0.0206(5) 0.50000 Uiso 1.00
C10 C 0.1616(3) 0.7299(8) 0.1037(4) 0.50000 Uiso 1.00
H10 H 0.0813(3) 0.7350(9) 0.1442(5) 0.50000 Uiso 1.00
C11 C 0.2321(3) 0.9576(8) 0.4341(3) 0.50000 Uiso 1.00
H11 H 0.2115(3) 1.0672(8) 0.4832(4) 0.50000 Uiso 1.00
C12 C 0.1901(5) 0.6869(8) 0.5243(4) 0.50000 Uiso 1.00
H12A H 0.2245(4) 0.6470(8) 0.4100(4) 0.50000 Uiso 1.00
H12B H 0.2520(6) 0.6674(8) 0.6209(3) 0.50000 Uiso 1.00
H12C H 0.1194(6) 0.6146(9) 0.5501(5) 0.50000 Uiso 1.00
C13 C 0.1085(4) 0.8938(9) 0.6762(5) 0.50000 Uiso 1.00
H13A H 0.0665(3) 1.0015(9) 0.6670(5) 0.50000 Uiso 1.00
H13B H 0.0445(5) 0.8168(10) 0.7171(6) 0.50000 Uiso 1.00
H13C H 0.1713(4) 0.9011(8) 0.7741(4) 0.50000 Uiso 1.00
C14 C 0.3589(3) 0.9333(8) 0.4729(3) 0.50000 Uiso 1.00
H14A H 0.3806(3) 0.8202(8) 0.4388(3) 0.50000 Uiso 1.00
H14B H 0.4075(3) 1.0052(8) 0.3934(4) 0.50000 Uiso 1.00
C15 C 0.3985(3) 0.9619(8) 0.6516(4) 0.50000 Uiso 1.00
H15 H 0.3568(4) 0.8834(8) 0.7325(3) 0.50000 Uiso 1.00
C16 C 0.5253(3) 0.9353(9) 0.6650(5) 0.50000 Uiso 1.00
H16A H 0.5451(4) 0.8220(9) 0.6305(5) 0.50000 Uiso 1.00
H16B H 0.5713(3) 1.0100(10) 0.5849(6) 0.50000 Uiso 1.00
H16C H 0.5551(4) 0.9513(9) 0.7906(6) 0.50000 Uiso 1.00
C17 C 0.3736(3) 1.1215(8) 0.7076(3) 0.50000 Uiso 1.00
H17A H 0.4154(3) 1.1470(8) 0.8220(4) 0.50000 Uiso 1.00
H17B H 0.4000(4) 1.2031(8) 0.6184(4) 0.50000 Uiso 1.00
H17C H 0.2855(3) 1.1402(8) 0.7287(3) 0.50000 Uiso 1.00

loop_
_geom_angle_atom_site_label_1
_geom_angle_atom_site_label_2
_geom_angle_atom_site_label_3
_geom_angle
_geom_angle_publ_flag
C11 N1 C12 118.8(4) yes
C11 N1 C13 114.6(5) yes
C12 N1 C13 108.9(4) yes
C13 N1 H1 103.0(4) no
C11 N1 H1 104.7(5) no
C12 N1 H1 105.0(7) no
C2 C1 C4 84.9(5) no
C2 C1 C5 114.5(4) no
C2 C1 C11 114.5(3) no
C4 C1 C5 113.0(4) no
C4 C1 C11 113.7(4) no
C5 C1 C11 113.3(5) no
C1 C2 C3 92.9(5) no
C2 C3 C4 87.3(5) no
C1 C4 C3 93.2(5) no
C1 C5 C6 119.8(5) no
C1 C5 C10 122.6(4) no
C6 C5 C10 117.5(5) no
C5 C6 C7 121.5(5) no
C6 C7 C8 119.9(4) no
Cl1 C8 C9 122.1(5) yes
Cl1 C8 C7 117.4(3) yes
C7 C8 C9 120.5(5) no
C8 C9 C10 119.6(5) no
C5 C10 C9 120.9(4) no
C1 C11 C14 111.9(3) no
N1 C11 C1 112.8(4) yes
N1 C11 C14 115.0(5) yes
C11 C14 C15 117.0(3) no
C14 C15 C16 109.5(3) no
C14 C15 C17 112.1(4) no
C16 C15 C17 108.6(5) no
C1 C2 H2A 112.2(5) no
C1 C2 H2B 116.1(7) no
C3 C2 H2A 112.4(8) no
C3 C2 H2B 112.5(5) no
H2A C2 H2B 109.9(7) no
C2 C3 H3A 115.6(6) no
C2 C3 H3B 113.9(8) no
C4 C3 H3A 113.2(7) no
C4 C3 H3B 113.1(8) no
H3A C3 H3B 111.7(8) no
C1 C4 H4A 117.0(7) no
C1 C4 H4B 113.8(4) no
C3 C4 H4A 111.4(4) no
C3 C4 H4B 110.5(7) no
H4A C4 H4B 110.0(8) no
C5 C6 H6 121.3(6) no
C7 C6 H6 117.2(5) no
C6 C7 H7 120.5(6) no
C8 C7 H7 119.6(7) no
C8 C9 H9 119.5(6) no
C10 C9 H9 120.9(5) no
C5 C10 H10 121.0(7) no
C9 C10 H10 118.1(7) no
N1 C11 H11 107.5(4) no
C1 C11 H11 102.5(5) no
C14 C11 H11 106.0(5) no
N1 C12 H12A 112.1(5) no
N1 C12 H12B 113.1(6) no
N1 C12 H12C 111.1(6) no
H12A C12 H12B 107.6(7) no
H12A C12 H12C 105.7(7) no
H12B C12 H12C 106.9(6) no
N1 C13 H13A 111.3(5) no
N1 C13 H13B 110.7(7) no
N1 C13 H13C 113.9(5) no
H13A C13 H13B 105.1(6) no
H13A C13 H13C 108.0(7) no
H13B C13 H13C 107.4(6) no
C11 C14 H14A 108.3(5) no
C11 C14 H14B 108.8(5) no
C15 C14 H14A 108.9(5) no
C15 C14 H14B 107.4(5) no
H14A C14 H14B 106.0(5) no
C14 C15 H15 108.7(5) no
C16 C15 H15 108.3(5) no
C17 C15 H15 109.6(5) no
C15 C16 H16A 110.3(6) no
C15 C16 H16B 111.5(6) no
C15 C16 H16C 111.1(4) no
H16A C16 H16B 108.2(6) no
H16A C16 H16C 107.3(7) no
H16B C16 H16C 108.4(7) no
C15 C17 H17A 111.4(6) no
C15 C17 H17B 112.2(4) no
C15 C17 H17C 112.6(6) no
H17A C17 H17B 107.3(6) no
H17A C17 H17C 106.0(4) no
H17B C17 H17C 107.0(6) no

loop_
_geom_bond_atom_site_label_1
_geom_bond_atom_site_label_2
_geom_bond_distance
_geom_bond_publ_flag
Cl1 C8 1.678(8) yes
N1 C11 1.521(8) yes
N1 C12 1.505(10) yes
N1 C13 1.510(6) yes
N1 H1 1.041(5) no
C1 C2 1.569(8) no
C1 C5 1.514(9) no
C1 C11 1.585(4) no
C1 C4 1.573(9) no
C2 C3 1.542(10) no
C3 C4 1.530(10) no
C5 C10 1.420(8) no
C5 C6 1.414(5) no
C6 C7 1.404(8) no
C7 C8 1.392(8) no
C8 C9 1.400(5) no
C9 C10 1.416(9) no
C11 C14 1.570(5) no
C14 C15 1.551(4) no
C15 C16 1.547(5) no
C15 C17 1.543(10) no
C2 H2A 1.096(7) no
C2 H2B 1.090(9) no
C3 H3A 1.093(11) no
C3 H3B 1.100(5) no
C4 H4A 1.087(8) no
C4 H4B 1.093(8) no
C6 H6 1.018(8) no
C7 H7 1.015(5) no
C9 H9 1.020(9) no
C10 H10 1.025(5) no
C11 H11 1.098(9) no
C12 H12A 1.086(6) no
C12 H12B 1.093(7) no
C12 H12C 1.095(10) no
C13 H13A 1.099(11) no
C13 H13B 1.093(10) no
C13 H13C 1.096(6) no
C14 H14A 1.092(10) no
C14 H14B 1.092(7) no
C15 H15 1.094(8) no
C16 H16A 1.089(11) no
C16 H16B 1.094(9) no
C16 H16C 1.092(6) no
C17 H17A 1.080(5) no
C17 H17B 1.086(8) no
C17 H17C 1.089(5) no

loop_
_geom_contact_atom_site_label_1
_geom_contact_atom_site_label_2
_geom_contact_distance
_geom_contact_site_symmetry_2
_geom_contact_publ_flag
Cl1 C17 3.177(10) 1_544 no
Cl2 N1 3.060(7) 2_546 no
Cl2 C2 3.482(9) 2_546 no
Cl2 C12 3.562(8) 2_546 no
Cl2 C13 3.432(8) 2_546 no
Cl2 C13 3.593(9) 1_545 no
Cl1 H17A 2.857(10) 1_544 no
Cl1 H17B 2.958(8) 1_544 no
Cl1 H6 2.969(6) 2_645 no
Cl1 H12B 2.907(8) 1_554 no
Cl1 H17C 3.028(10) 1_544 no
Cl2 H2B 3.078(9) 2_546 no
Cl2 H17C 2.928(7) 1_545 no
Cl2 H10 2.803(7) 2_546 no
Cl2 H1 2.098(7) 2_546 no
Cl2 H3B 3.142(8) 1_546 no
Cl2 H11 2.763(8) 1_545 no
Cl2 H13B 3.120(8) 2_546 no
Cl2 H13A 2.610(9) 1_545 no
Cl2 H12C 3.055(9) . no
Cl2 H2A 3.133(9) 1_545 no
N1 Cl2 3.060(7) 2_556 no
C2 Cl2 3.482(9) 2_556 no
C5 C12 3.466(6) . no
C6 C14 3.267(5) . no
C10 C12 3.467(5) . no
C12 Cl2 3.562(8) 2_556 no
C12 C10 3.467(5) . no
C12 C5 3.466(6) . no
C13 Cl2 3.593(9) 1_565 no
C13 Cl2 3.432(8) 2_556 no
C13 C15 3.550(6) . no
C14 C6 3.267(5) . no
C15 C13 3.550(6) . no
C17 Cl1 3.177(10) 1_566 no
C2 H13B 3.033(11) 2_556 no
C2 H10 2.848(11) . no
C2 H1 2.654(9) . no
C3 H13B 3.009(10) 2_556 no
C4 H6 2.804(9) . no
C4 H14B 2.768(7) . no
C5 H14A 2.938(4) . no
C5 H1 3.052(5) . no
C5 H12A 2.809(7) . no
C6 H4A 2.673(10) . no
C6 H14A 2.852(4) . no
C6 H14B 3.035(7) . no
C6 H15 2.982(4) 1_554 no
C7 H15 2.726(7) 1_554 no
C7 H17A 2.886(5) 2_646 no
C7 H16C 2.942(9) 2_646 no
C8 H12B 2.875(4) 1_554 no
C8 H16C 2.958(7) 2_646 no
C10 H12A 2.709(5) . no
C10 H1 3.066(6) . no
C10 H2B 2.693(10) . no
C11 H17C 2.980(6) . no
C12 H14A 2.687(8) . no
C13 H15 3.018(7) . no
C14 H12B 2.986(9) . no
C14 H6 2.959(4) . no
C14 H12A 3.091(9) . no
C14 H4B 3.093(9) . no
C15 H13C 2.971(6) . no
C17 H4A 3.080(4) 1_556 no
C17 H11 2.705(5) . no
H1 C2 2.654(9) . no
H1 C5 3.052(5) . no
H1 C10 3.066(6) . no
H1 H2A 2.436(11) . no
H1 H10 2.588(7) . no
H1 Cl2 2.098(7) 2_556 no
H2A Cl2 3.133(9) 1_565 no
H2A H1 2.436(11) . no
H2A H11 2.414(6) . no
H2A H12C 2.352(8) 2_556 no
H2A H13B 2.389(12) 2_556 no
H2B H10 2.256(12) . no
H2B C10 2.693(10) . no
H2B Cl2 3.078(9) 2_556 no
H2B H9 2.301(7) 2_555 no
H3A H13B 2.321(10) 2_556 no
H3A H9 2.548(10) 1_565 no
H3B Cl2 3.142(8) 1_564 no
H4A C17 3.080(4) 1_554 no
H4A C6 2.673(10) . no
H4A H6 2.292(10) . no
H4A H17A 2.401(6) 1_554 no
H4B H16A 2.440(9) 2_656 no
H4B C14 3.093(9) . no
H4B H11 2.351(7) . no
H4B H14B 2.529(9) . no
H6 C4 2.804(9) . no
H6 C14 2.959(4) . no
H6 H4A 2.292(10) . no
H6 H14B 2.425(6) . no
H6 Cl1 2.969(6) 2_655 no
H7 H17A 2.371(5) 2_646 no
H9 H3A 2.548(10) 1_545 no
H9 H2B 2.301(7) 2_545 no
H10 C2 2.848(11) . no
H10 H1 2.588(7) . no
H10 H2B 2.256(12) . no
H10 Cl2 2.803(7) 2_556 no
H11 Cl2 2.763(8) 1_565 no
H11 C17 2.705(5) . no
H11 H2A 2.414(6) . no
H11 H13A 2.387(6) . no
H11 H17C 2.281(5) . no
H11 H4B 2.351(7) . no
H12A C14 3.091(9) . no
H12A H14A 2.454(8) . no
H12A C5 2.809(7) . no
H12A C10 2.709(5) . no
H12B C8 2.875(4) 1_556 no
H12B C14 2.986(9) . no
H12B Cl1 2.907(8) 1_556 no
H12B H15 2.491(9) . no
H12B H14A 2.560(8) . no
H12C H13B 2.456(10) . no
H12C H2A 2.352(8) 2_546 no
H12C Cl2 3.055(9) . no
H13A H11 2.387(6) . no
H13A Cl2 2.610(9) 1_565 no
H13B H12C 2.456(10) . no
H13B Cl2 3.120(8) 2_556 no
H13B C2 3.033(11) 2_546 no
H13B C3 3.009(10) 2_546 no
H13B H2A 2.389(12) 2_546 no
H13B H3A 2.321(10) 2_546 no
H13C C15 2.971(6) . no
H13C H15 2.266(7) . no
H13C H17C 2.589(9) . no
H14A C5 2.938(4) . no
H14A C6 2.852(4) . no
H14A C12 2.687(8) . no
H14A H12A 2.454(8) . no
H14A H12B 2.560(8) . no
H14A H16A 2.509(6) . no
H14B H4B 2.529(9) . no
H14B C4 2.768(7) . no
H14B C6 3.035(7) . no
H14B H17B 2.565(8) . no
H14B H6 2.425(6) . no
H14B H16B 2.502(5) . no
H15 C6 2.982(4) 1_556 no
H15 H12B 2.491(9) . no
H15 C7 2.726(7) 1_556 no
H15 C13 3.018(7) . no
H15 H13C 2.266(7) . no
H16A H17B 2.396(7) 2_646 no
H16A H14A 2.509(6) . no
H16A H4B 2.440(9) 2_646 no
H16B H14B 2.502(5) . no
H16C H17A 2.455(9) . no
H16C C7 2.942(9) 2_656 no
H16C C8 2.958(7) 2_656 no
H17A Cl1 2.857(10) 1_566 no
H17A H4A 2.401(6) 1_556 no
H17A H16C 2.455(9) . no
H17A C7 2.886(5) 2_656 no
H17A H7 2.371(5) 2_656 no
H17B Cl1 2.958(8) 1_566 no
H17B H14B 2.565(8) . no
H17B H16A 2.396(7) 2_656 no
H17C Cl1 3.028(10) 1_566 no
H17C Cl2 2.928(7) 1_565 no
H17C C11 2.980(6) . no
H17C H11 2.281(5) . no
H17C H13C 2.589(9) . no

loop_
_geom_hbond_atom_site_label_D
_geom_hbond_atom_site_label_H
_geom_hbond_atom_site_label_A
_geom_hbond_distance_DH
_geom_hbond_distance_HA
_geom_hbond_distance_DA
_geom_hbond_angle_DHA
_geom_hbond_site_symmetry_A
_geom_hbond_publ_flag
N1 H1 Cl2 1.041(5) 2.098(7) 3.060(7) 152.6(5) 2_556 yes
C10 H10 Cl2 1.025(5) 2.803(7) 3.749(7) 153.5(4) 2_556 yes
C11 H11 Cl2 1.098(9) 2.763(8) 3.800(8) 157.4(4) 1_565 yes
C13 H13A Cl2 1.099(11) 2.610(9) 3.593(9) 148.5(4) 1_565 yes

loop_
_geom_torsion_atom_site_label_1
_geom_torsion_atom_site_label_2
_geom_torsion_atom_site_label_3
_geom_torsion_atom_site_label_4
_geom_torsion
_geom_torsion_publ_flag
C12 N1 C11 C1 92.1(5) no
C12 N1 C11 C14 -37.8(5) no
C13 N1 C11 C1 -136.7(5) no
C13 N1 C11 C14 93.4(5) no
C4 C1 C2 C3 9.9(3) no
C5 C1 C2 C3 -103.1(5) no
C11 C1 C2 C3 123.7(5) no
C2 C1 C4 C3 -10.0(3) no
C5 C1 C4 C3 104.4(4) no
C11 C1 C4 C3 -124.5(4) no
C2 C1 C5 C6 141.4(4) no
C2 C1 C5 C10 -40.9(6) no
C4 C1 C5 C6 46.4(6) no
C4 C1 C5 C10 -136.0(5) no
C11 C1 C5 C6 -84.8(5) no
C11 C1 C5 C10 92.8(5) no
C2 C1 C11 N1 64.9(7) no
C2 C1 C11 C14 -163.6(6) no
C4 C1 C11 N1 160.3(5) no
C4 C1 C11 C14 -68.2(7) no
C5 C1 C11 N1 -68.9(5) no
C5 C1 C11 C14 62.7(7) no
C1 C2 C3 C4 -10.2(4) no
C2 C3 C4 C1 10.2(4) no
C1 C5 C6 C7 -178.9(4) no
C10 C5 C6 C7 3.4(6) no
C1 C5 C10 C9 179.7(4) no
C6 C5 C10 C9 -2.6(6) no
C5 C6 C7 C8 -2.2(6) no
C6 C7 C8 Cl1 -179.3(4) no
C6 C7 C8 C9 0.2(6) no
Cl1 C8 C9 C10 180.0(4) no
C7 C8 C9 C10 0.6(7) no
C8 C9 C10 C5 0.7(7) no
N1 C11 C14 C15 -68.6(7) no
C1 C11 C14 C15 161.0(6) no
C11 C14 C15 C16 -178.9(6) no
C11 C14 C15 C17 -58.4(6) no
